data_7151905
loop_
_publ_author_name
'Jadhav, Sandip V.'
'Bandyopadhyay, Anupam'
'Benke, Sushil N.'
'Mali, Sachitanand M.'
'Gopi, Hosahudya N.'

_publ_section_title
;
 A facile synthesis and crystallographic analysis of N-protected
 \b-amino alcohols and short peptaibols.
;
_journal_issue 11
_journal_name_full 'Organic &amp; biomolecular chemistry'
_journal_page_first 4182
_journal_page_last 4187
_journal_paper_doi 10.1039/c0ob01226b
_journal_volume 9
_journal_year 2011
_chemical_absolute_configuration syn
_chemical_compound_source Synthesis
_chemical_formula_moiety 'C13 H26 N2 O4'
_chemical_formula_sum 'C13 H26 N2 O4'
_chemical_formula_weight 274.36
_chemical_name_common 'Dipeptide alcohol'
_chemical_name_systematic 'Dipeptide alcohol'
_space_group_IT_number 19
_symmetry_cell_setting orthorhombic
_symmetry_Int_Tables_number 19
_symmetry_space_group_name_Hall 'P 2ac 2ab'
_symmetry_space_group_name_H-M 'P 21 21 21'
_atom_sites_solution_hydrogens geom
_atom_sites_solution_primary direct
_atom_sites_solution_secondary difmap
_audit_creation_method SHELXL-97
_cell_angle_alpha 90.00
_cell_angle_beta 90.00
_cell_angle_gamma 90.00
_cell_formula_units_Z 8
_cell_length_a 9.704(3)
_cell_length_b 13.077(3)
_cell_length_c 25.661(7)
_cell_measurement_temperature 296(2)
_cell_volume 3256.4(15)
_computing_structure_refinement 'SHELXL-97 (Sheldrick, 2008)'
_computing_structure_solution 'SHELXS-97 (Sheldrick, 2008)'
_diffrn_ambient_pressure 101.325
_diffrn_ambient_temperature 200
_diffrn_measured_fraction_theta_full 0.999
_diffrn_measured_fraction_theta_max 0.999
_diffrn_radiation_monochromator graphite
_diffrn_radiation_probe x-ray
_diffrn_radiation_type MoK\a
_diffrn_radiation_wavelength 0.71073
_diffrn_reflns_av_R_equivalents 0.1342
_diffrn_reflns_av_sigmaI/netI 0.0756
_diffrn_reflns_limit_h_max 10
_diffrn_reflns_limit_h_min -10
_diffrn_reflns_limit_k_max 13
_diffrn_reflns_limit_k_min -13
_diffrn_reflns_limit_l_max 27
_diffrn_reflns_limit_l_min -27
_diffrn_reflns_number 37822
_diffrn_reflns_theta_full 22.02
_diffrn_reflns_theta_max 22.02
_diffrn_reflns_theta_min 1.59
_diffrn_source 'fine-focus sealed tube'
_diffrn_source_type 'Graphite Monochromator'
_exptl_absorpt_coefficient_mu 0.082
_exptl_crystal_colour colourless
_exptl_crystal_density_diffrn 1.119
_exptl_crystal_density_method 'not measured'
_exptl_crystal_description cubic
_exptl_crystal_F_000 1200
_exptl_crystal_recrystallization_method Chloroform
_refine_diff_density_max 0.320
_refine_diff_density_min -0.264
_refine_diff_density_rms 0.054
_refine_ls_abs_structure_details 'Flack H D (1983), Acta Cryst. A39, 876-881'
_refine_ls_abs_structure_Flack 1(2)
_refine_ls_extinction_coef 0.0016(3)
_refine_ls_extinction_expression Fc^*^=kFc[1+0.001xFc^2^\l^3^/sin(2\q)]^-1/4^
_refine_ls_extinction_method SHELXL
_refine_ls_goodness_of_fit_ref 1.592
_refine_ls_hydrogen_treatment mixed
_refine_ls_matrix_type full
_refine_ls_number_parameters 358
_refine_ls_number_reflns 3995
_refine_ls_number_restraints 0
_refine_ls_restrained_S_all 1.592
_refine_ls_R_factor_all 0.1186
_refine_ls_R_factor_gt 0.0653
_refine_ls_shift/su_max 2.947
_refine_ls_shift/su_mean 0.082
_refine_ls_structure_factor_coef Fsqd
_refine_ls_weighting_details 'calc w=1/[\s^2^(Fo^2^)+(0.0000P)^2^+0.0000P] where P=(Fo^2^+2Fc^2^)/3'
_refine_ls_weighting_scheme calc
_refine_ls_wR_factor_gt 0.0964
_refine_ls_wR_factor_ref 0.1069
_reflns_number_gt 2585
_reflns_number_total 3995
_reflns_threshold_expression >2sigma(I)
_cod_data_source_file c0ob01226b.txt
_cod_data_source_block mo_svj_boc_av_alcohol_0m
_cod_original_cell_volume 3256.3(15)
_cod_database_code 7151905

loop_
_symmetry_equiv_pos_as_xyz
'x, y, z'
'-x+1/2, -y, z+1/2'
'-x, y+1/2, -z+1/2'
'x+1/2, -y+1/2, -z'

loop_
_atom_site_label
_atom_site_type_symbol
_atom_site_fract_x
_atom_site_fract_y
_atom_site_fract_z
_atom_site_U_iso_or_equiv
_atom_site_adp_type
_atom_site_occupancy
_atom_site_symmetry_multiplicity
_atom_site_calc_flag
_atom_site_refinement_flags
_atom_site_disorder_assembly
_atom_site_disorder_group
C1 C 0.4670(6) 0.9866(4) 0.0548(2) 0.079(2) Uani 1 1 d . . .
H1A H 0.4409 0.9160 0.0519 0.118 Uiso 1 1 calc R . .
H1B H 0.4848 1.0140 0.0208 0.118 Uiso 1 1 calc R . .
H1C H 0.3936 1.0244 0.0709 0.118 Uiso 1 1 calc R . .
C2 C 0.7155(6) 0.9428(4) 0.0602(2) 0.085(2) Uani 1 1 d . . .
H2A H 0.7954 0.9452 0.0822 0.127 Uiso 1 1 calc R . .
H2B H 0.7346 0.9774 0.0280 0.127 Uiso 1 1 calc R . .
H2C H 0.6921 0.8728 0.0532 0.127 Uiso 1 1 calc R . .
C3 C 0.5949(6) 0.9952(4) 0.0876(2) 0.0534(17) Uani 1 1 d . . .
C4 C 0.6291(6) 1.1032(4) 0.1010(2) 0.071(2) Uani 1 1 d . . .
H4A H 0.5533 1.1335 0.1194 0.106 Uiso 1 1 calc R . .
H4B H 0.6459 1.1410 0.0695 0.106 Uiso 1 1 calc R . .
H4C H 0.7100 1.1048 0.1225 0.106 Uiso 1 1 calc R . .
C5 C 0.4792(6) 0.9509(5) 0.1701(2) 0.0472(15) Uani 1 1 d . . .
C6 C 0.3783(5) 0.8803(4) 0.2472(2) 0.0432(15) Uani 1 1 d . . .
H6 H 0.2911 0.9084 0.2344 0.052 Uiso 1 1 calc R . .
C7 C 0.3520(6) 0.7705(4) 0.2674(2) 0.0599(18) Uani 1 1 d . . .
H7A H 0.3174 0.7289 0.2395 0.090 Uiso 1 1 calc R . .
H7B H 0.2856 0.7726 0.2952 0.090 Uiso 1 1 calc R . .
H7C H 0.4367 0.7420 0.2802 0.090 Uiso 1 1 calc R . .
C8 C 0.4287(6) 0.9465(4) 0.2922(2) 0.0437(15) Uani 1 1 d . . .
C9 C 0.3453(5) 1.0517(4) 0.3661(2) 0.0446(15) Uani 1 1 d . . .
H9 H 0.2522 1.0701 0.3775 0.053 Uiso 1 1 calc R . .
C10 C 0.4121(6) 0.9965(4) 0.4116(2) 0.0589(17) Uani 1 1 d . . .
H10 H 0.5089 0.9839 0.4028 0.071 Uiso 1 1 calc R . .
C11 C 0.3439(8) 0.8953(4) 0.4222(2) 0.106(3) Uani 1 1 d . . .
H11A H 0.2464 0.9052 0.4261 0.159 Uiso 1 1 calc R . .
H11B H 0.3808 0.8666 0.4537 0.159 Uiso 1 1 calc R . .
H11C H 0.3610 0.8496 0.3937 0.159 Uiso 1 1 calc R . .
C12 C 0.4069(7) 1.0616(5) 0.4614(2) 0.085(2) Uani 1 1 d . . .
H12A H 0.3127 1.0717 0.4716 0.128 Uiso 1 1 calc R . .
H12B H 0.4493 1.1267 0.4549 0.128 Uiso 1 1 calc R . .
H12C H 0.4556 1.0271 0.4888 0.128 Uiso 1 1 calc R . .
C13 C 0.4160(6) 1.1502(4) 0.3518(2) 0.0541(17) Uani 1 1 d . . .
H13A H 0.4091 1.1971 0.3810 0.065 Uiso 1 1 calc R . .
H13B H 0.5130 1.1365 0.3460 0.065 Uiso 1 1 calc R . .
C14 C -0.0097(5) 0.7131(4) 0.0650(2) 0.0677(18) Uani 1 1 d . . .
H14A H -0.0141 0.6404 0.0603 0.102 Uiso 1 1 calc R . .
H14B H -0.0003 0.7458 0.0317 0.102 Uiso 1 1 calc R . .
H14C H -0.0927 0.7364 0.0816 0.102 Uiso 1 1 calc R . .
C15 C 0.1168(6) 0.8531(4) 0.1121(2) 0.070(2) Uani 1 1 d . . .
H15A H 0.0306 0.8733 0.1274 0.106 Uiso 1 1 calc R . .
H15B H 0.1329 0.8922 0.0811 0.106 Uiso 1 1 calc R . .
H15C H 0.1900 0.8653 0.1366 0.106 Uiso 1 1 calc R . .
C16 C 0.1120(6) 0.7393(5) 0.0985(2) 0.0512(16) Uani 1 1 d . . .
C17 C 0.2460(5) 0.7039(5) 0.0731(2) 0.084(2) Uani 1 1 d . . .
H17A H 0.3227 0.7246 0.0943 0.126 Uiso 1 1 calc R . .
H17B H 0.2542 0.7340 0.0392 0.126 Uiso 1 1 calc R . .
H17C H 0.2455 0.6307 0.0700 0.126 Uiso 1 1 calc R . .
C18 C 0.0056(7) 0.6874(5) 0.1804(2) 0.0503(16) Uani 1 1 d . . .
C19 C 0.1211(6) 0.5418(4) 0.2246(2) 0.0534(16) Uani 1 1 d . . .
H19 H 0.2101 0.5643 0.2107 0.064 Uiso 1 1 calc R . .
C20 C 0.1387(6) 0.5113(5) 0.2818(2) 0.086(2) Uani 1 1 d . . .
H20A H 0.0514 0.4901 0.2957 0.128 Uiso 1 1 calc R . .
H20B H 0.1723 0.5688 0.3013 0.128 Uiso 1 1 calc R . .
H20C H 0.2033 0.4560 0.2843 0.128 Uiso 1 1 calc R . .
C21 C 0.0709(6) 0.4509(4) 0.1937(2) 0.0500(16) Uani 1 1 d . . .
C22 C 0.1345(6) 0.2900(4) 0.1529(3) 0.0624(18) Uani 1 1 d . . .
H22 H 0.0419 0.2754 0.1662 0.075 Uiso 1 1 calc R . .
C23 C 0.1118(16) 0.3063(10) 0.0924(5) 0.238(8) Uani 1 1 d . . .
H23 H 0.0516 0.3653 0.0863 0.286 Uiso 1 1 calc R . .
C24 C 0.2459(10) 0.3237(8) 0.0692(4) 0.205(6) Uani 1 1 d . . .
H25A H 0.2873 0.3831 0.0847 0.308 Uiso 1 1 calc R . .
H25B H 0.2356 0.3344 0.0324 0.308 Uiso 1 1 calc R . .
H25C H 0.3036 0.2653 0.0752 0.308 Uiso 1 1 calc R . .
C25 C 0.2257(7) 0.2157(5) 0.1821(5) 0.164(5) Uani 1 1 d . . .
H26A H 0.3055 0.2026 0.1604 0.196 Uiso 1 1 calc R . .
H26B H 0.2586 0.2505 0.2130 0.196 Uiso 1 1 calc R . .
C26 C 0.0639(19) 0.2282(13) 0.0704(5) 0.425(15) Uani 1 1 d . . .
H50A H 0.1331 0.1986 0.0483 0.637 Uiso 1 1 calc R . .
H50B H -0.0147 0.2470 0.0498 0.637 Uiso 1 1 calc R . .
H50C H 0.0366 0.1792 0.0963 0.637 Uiso 1 1 calc R . .
N1 N 0.4742(4) 0.8766(3) 0.20489(17) 0.0437(12) Uani 1 1 d . . .
H1 H 0.5291 0.8253 0.2021 0.052 Uiso 1 1 calc R . .
N2 N 0.3288(4) 0.9876(3) 0.32008(15) 0.0367(11) Uani 1 1 d . . .
H2 H 0.2458 0.9754 0.3101 0.044 Uiso 1 1 calc R . .
N3 N 0.0234(5) 0.6260(4) 0.22195(18) 0.0531(13) Uani 1 1 d . . .
H3 H -0.0268 0.6375 0.2490 0.064 Uiso 1 1 calc R . .
N4 N 0.1668(4) 0.3886(4) 0.17475(17) 0.0538(13) Uani 1 1 d . . .
H4 H 0.2515 0.4079 0.1755 0.065 Uiso 1 1 calc R . .
O1 O 0.5815(4) 0.9315(3) 0.13468(14) 0.0509(11) Uani 1 1 d . . .
O2 O 0.4080(4) 1.0267(3) 0.16894(15) 0.0705(14) Uani 1 1 d . . .
O3 O 0.5523(4) 0.9555(3) 0.30254(14) 0.0565(11) Uani 1 1 d . . .
O4 O 0.3613(3) 1.1989(3) 0.30668(15) 0.0539(11) Uani 1 1 d . . .
H4D H 0.2774 1.2037 0.3095 0.081 Uiso 1 1 calc R . .
O5 O 0.1098(4) 0.6776(3) 0.14661(14) 0.0528(11) Uani 1 1 d . . .
O6 O -0.0902(4) 0.7472(3) 0.17561(15) 0.0604(12) Uani 1 1 d . . .
O7 O -0.0533(4) 0.4343(3) 0.18817(16) 0.0727(14) Uani 1 1 d . . .
O8 O 0.1815(5) 0.1341(4) 0.1957(2) 0.116(2) Uani 1 1 d . . .
H8 H 0.2423 0.0909 0.1933 0.174 Uiso 1 1 calc R . .

loop_
_atom_site_aniso_label
_atom_site_aniso_U_11
_atom_site_aniso_U_22
_atom_site_aniso_U_33
_atom_site_aniso_U_23
_atom_site_aniso_U_13
_atom_site_aniso_U_12
C1 0.075(5) 0.085(5) 0.076(5) 0.012(4) -0.022(4) -0.017(4)
C2 0.097(6) 0.083(5) 0.075(5) 0.019(4) 0.039(4) 0.028(4)
C3 0.069(5) 0.046(4) 0.045(4) 0.006(3) 0.003(4) 0.003(4)
C4 0.084(5) 0.054(5) 0.074(5) -0.007(4) 0.009(4) -0.004(4)
C5 0.047(4) 0.043(4) 0.052(4) -0.003(4) 0.004(4) -0.004(3)
C6 0.037(4) 0.047(4) 0.045(4) -0.005(3) 0.002(3) 0.001(3)
C7 0.071(4) 0.041(4) 0.068(5) -0.008(3) 0.015(4) -0.016(3)
C8 0.038(4) 0.045(4) 0.048(4) -0.008(3) 0.009(3) -0.004(3)
C9 0.035(3) 0.048(4) 0.051(4) -0.003(3) -0.002(3) -0.003(3)
C10 0.064(4) 0.064(5) 0.048(4) -0.002(4) -0.005(3) 0.014(4)
C11 0.191(9) 0.058(5) 0.068(5) 0.029(4) -0.033(5) -0.029(6)
C12 0.120(6) 0.097(5) 0.039(4) -0.007(4) -0.010(4) 0.008(5)
C13 0.056(4) 0.060(4) 0.046(4) -0.010(3) -0.001(3) -0.006(3)
C14 0.057(4) 0.086(5) 0.060(5) -0.002(4) -0.018(4) 0.010(4)
C15 0.072(5) 0.072(5) 0.068(5) -0.004(4) -0.008(4) -0.017(4)
C16 0.045(4) 0.062(5) 0.047(4) 0.004(4) -0.004(3) 0.001(4)
C17 0.054(4) 0.128(6) 0.069(5) 0.013(4) 0.018(4) 0.028(5)
C18 0.045(4) 0.046(4) 0.060(5) -0.004(4) 0.003(4) -0.010(4)
C19 0.037(4) 0.058(4) 0.065(5) 0.006(4) -0.002(3) -0.009(4)
C20 0.093(5) 0.103(6) 0.061(5) 0.016(4) -0.037(4) -0.004(4)
C21 0.048(4) 0.053(4) 0.049(4) -0.007(3) 0.004(4) -0.002(4)
C22 0.049(4) 0.036(4) 0.103(6) 0.010(4) 0.009(4) 0.007(4)
C23 0.335(18) 0.229(14) 0.151(12) -0.146(10) 0.156(12) -0.190(13)
C24 0.227(13) 0.247(12) 0.141(9) -0.072(9) 0.080(9) -0.135(11)
C25 0.047(5) 0.051(6) 0.393(16) 0.083(8) 0.014(7) 0.004(4)
C26 0.66(4) 0.45(3) 0.162(14) -0.124(16) 0.177(18) -0.29(3)
N1 0.051(3) 0.035(3) 0.045(3) 0.001(3) 0.008(3) 0.015(3)
N2 0.027(2) 0.043(3) 0.041(3) -0.004(2) 0.000(2) -0.004(2)
N3 0.049(3) 0.063(4) 0.047(3) -0.004(3) 0.018(3) 0.004(3)
N4 0.029(3) 0.060(4) 0.072(4) 0.006(3) 0.000(3) 0.005(3)
O1 0.054(3) 0.048(3) 0.051(3) 0.004(2) 0.017(2) 0.012(2)
O2 0.077(3) 0.051(3) 0.083(3) 0.011(2) 0.024(3) 0.034(2)
O3 0.027(2) 0.068(3) 0.075(3) -0.018(2) 0.003(2) 0.001(2)
O4 0.048(2) 0.048(2) 0.066(3) 0.001(2) -0.002(2) -0.009(2)
O5 0.036(2) 0.075(3) 0.048(3) 0.010(2) 0.005(2) 0.014(2)
O6 0.052(3) 0.051(3) 0.078(3) 0.002(2) 0.005(2) 0.014(2)
O7 0.019(2) 0.069(3) 0.129(4) -0.009(3) -0.006(2) 0.003(2)
O8 0.104(4) 0.131(5) 0.113(4) 0.064(4) 0.064(4) 0.065(4)

loop_
_atom_type_symbol
_atom_type_description
_atom_type_scat_dispersion_real
_atom_type_scat_dispersion_imag
_atom_type_scat_source
C C 0.0033 0.0016 'International Tables Vol C Tables 4.2.6.8 and 6.1.1.4'
H H 0.0000 0.0000 'International Tables Vol C Tables 4.2.6.8 and 6.1.1.4'
N N 0.0061 0.0033 'International Tables Vol C Tables 4.2.6.8 and 6.1.1.4'
O O 0.0106 0.0060 'International Tables Vol C Tables 4.2.6.8 and 6.1.1.4'

loop_
_geom_angle_atom_site_label_1
_geom_angle_atom_site_label_2
_geom_angle_atom_site_label_3
_geom_angle
_geom_angle_site_symmetry_1
_geom_angle_site_symmetry_3
_geom_angle_publ_flag
O1 C3 C4 111.6(5) . . ?
O1 C3 C2 101.0(4) . . ?
C4 C3 C2 111.1(5) . . ?
O1 C3 C1 110.1(5) . . ?
C4 C3 C1 112.5(5) . . ?
C2 C3 C1 109.9(5) . . ?
O2 C5 N1 126.9(6) . . ?
O2 C5 O1 123.3(6) . . ?
N1 C5 O1 109.8(5) . . ?
N1 C6 C7 109.3(4) . . ?
N1 C6 C8 112.7(4) . . ?
C7 C6 C8 109.0(4) . . ?
O3 C8 N2 124.0(5) . . ?
O3 C8 C6 122.0(5) . . ?
N2 C8 C6 114.0(5) . . ?
N2 C9 C13 110.1(4) . . ?
N2 C9 C10 113.4(4) . . ?
C13 C9 C10 113.6(5) . . ?
C11 C10 C9 111.7(5) . . ?
C11 C10 C12 108.8(5) . . ?
C9 C10 C12 111.3(5) . . ?
O4 C13 C9 114.3(4) . . ?
O5 C16 C14 110.1(5) . . ?
O5 C16 C17 101.7(4) . . ?
C14 C16 C17 110.9(5) . . ?
O5 C16 C15 110.0(4) . . ?
C14 C16 C15 112.2(5) . . ?
C17 C16 C15 111.5(5) . . ?
O6 C18 N3 123.9(6) . . ?
O6 C18 O5 124.9(6) . . ?
N3 C18 O5 111.1(6) . . ?
N3 C19 C20 108.3(5) . . ?
N3 C19 C21 111.2(5) . . ?
C20 C19 C21 109.6(5) . . ?
O7 C21 N4 122.3(6) . . ?
O7 C21 C19 121.0(6) . . ?
N4 C21 C19 116.7(5) . . ?
N4 C22 C25 104.8(6) . . ?
N4 C22 C23 106.9(6) . . ?
C25 C22 C23 130.8(8) . . ?
C26 C23 C24 106.0(12) . . ?
C26 C23 C22 112.5(14) . . ?
C24 C23 C22 107.4(12) . . ?
O8 C25 C22 120.4(7) . . ?
C5 N1 C6 120.8(5) . . ?
C8 N2 C9 126.3(4) . . ?
C18 N3 C19 124.9(5) . . ?
C21 N4 C22 122.6(5) . . ?
C5 O1 C3 120.2(4) . . ?
C18 O5 C16 120.0(4) . . ?

loop_
_geom_bond_atom_site_label_1
_geom_bond_atom_site_label_2
_geom_bond_distance
_geom_bond_site_symmetry_2
_geom_bond_publ_flag
C1 C3 1.504(7) . ?
C2 C3 1.528(7) . ?
C3 O1 1.472(6) . ?
C3 C4 1.491(7) . ?
C5 O2 1.208(6) . ?
C5 N1 1.320(6) . ?
C5 O1 1.370(6) . ?
C6 N1 1.431(6) . ?
C6 C7 1.547(6) . ?
C6 C8 1.523(7) . ?
C8 O3 1.234(5) . ?
C8 N2 1.320(6) . ?
C9 N2 1.457(6) . ?
C9 C13 1.506(6) . ?
C9 C10 1.516(7) . ?
C10 C11 1.505(7) . ?
C10 C12 1.537(7) . ?
C13 O4 1.423(5) . ?
C14 C16 1.501(7) . ?
C15 C16 1.530(7) . ?
C16 O5 1.474(6) . ?
C16 C17 1.527(7) . ?
C18 O6 1.221(6) . ?
C18 N3 1.346(6) . ?
C18 O5 1.337(6) . ?
C19 N3 1.455(6) . ?
C19 C20 1.531(6) . ?
C19 C21 1.509(7) . ?
C21 O7 1.233(6) . ?
C21 N4 1.330(6) . ?
C22 N4 1.440(6) . ?
C22 C25 1.512(8) . ?
C22 C23 1.583(13) . ?
C23 C26 1.258(13) . ?
C23 C24 1.448(13) . ?
C25 O8 1.201(7) . ?
